data_4341227
loop_
_publ_author_name
'Chan, Chung Ying'
'Pellegrini, Paul A.'
'Greguric, Ivan'
'Barnard, Peter J.'

_publ_section_title
;
 Rhenium and technetium tricarbonyl complexes of N-heterocyclic carbene
 ligands.
;
_journal_issue 20
_journal_name_full 'Inorganic chemistry'
_journal_page_first 10862
_journal_page_last 10873
_journal_paper_doi 10.1021/ic500917s
_journal_volume 53
_journal_year 2014
_chemical_formula_moiety 'C15 H13 Cl N3 O5 Re'
_chemical_formula_sum 'C15 H13 Cl N3 O5 Re'
_chemical_formula_weight 536.93
_chemical_name_systematic
;
 ?
;
_space_group_crystal_system monoclinic
_space_group_IT_number 14
_space_group_name_Hall '-P 2ybc'
_space_group_name_H-M_alt 'P 1 21/c 1'
_symmetry_space_group_name_Hall '-P 2ybc'
_symmetry_space_group_name_H-M 'P 1 21/c 1'
_atom_sites_solution_hydrogens geom
_atom_sites_solution_primary direct
_audit_creation_date 2014-01-31
_audit_creation_method
;
Olex2 1.2
(compiled 2013.12.10 svn.r2850 for OlexSys, GUI svn.r4736)
;
_cell_angle_alpha 90
_cell_angle_beta 90.05(3)
_cell_angle_gamma 90
_cell_formula_units_Z 4
_cell_length_a 18.314(4)
_cell_length_b 10.307(2)
_cell_length_c 9.1252(18)
_cell_measurement_reflns_used 41254
_cell_measurement_temperature 173
_cell_measurement_theta_max 29.3066
_cell_measurement_theta_min 2.4878
_cell_volume 1722.5(6)
_computing_cell_refinement
;
CrysAlisPro, Agilent Technologies,
Version 1.171.35.19 (release 27-10-2011 CrysAlis171 .NET)
(compiled Oct 27 2011,15:02:11)
;
_computing_data_collection
;
CrysAlisPro, Agilent Technologies,
Version 1.171.35.19 (release 27-10-2011 CrysAlis171 .NET)
(compiled Oct 27 2011,15:02:11)
;
_computing_data_reduction
;
CrysAlisPro, Agilent Technologies,
Version 1.171.35.19 (release 27-10-2011 CrysAlis171 .NET)
(compiled Oct 27 2011,15:02:11)
;
_computing_molecular_graphics 'Olex2 (Dolomanov et al., 2009)'
_computing_publication_material 'Olex2 (Dolomanov et al., 2009)'
_computing_structure_refinement 'ShelXL (Sheldrick, 2008)'
_computing_structure_solution 'ShelXS (Sheldrick, 2008)'
_diffrn_ambient_temperature 173
_diffrn_detector_area_resol_mean 10.3281
_diffrn_measured_fraction_theta_full 0.999
_diffrn_measured_fraction_theta_max 0.999
_diffrn_measurement_device_type 'Xcalibur, Atlas, Gemini'
_diffrn_measurement_method '\w scans'
_diffrn_radiation_monochromator graphite
_diffrn_radiation_type MoK\a
_diffrn_radiation_wavelength 0.71073
_diffrn_reflns_av_R_equivalents 0.0299
_diffrn_reflns_av_unetI/netI 0.0100
_diffrn_reflns_Laue_measured_fraction_full 0.999
_diffrn_reflns_Laue_measured_fraction_max 0.999
_diffrn_reflns_limit_h_max 23
_diffrn_reflns_limit_h_min -23
_diffrn_reflns_limit_k_max 13
_diffrn_reflns_limit_k_min -13
_diffrn_reflns_limit_l_max 11
_diffrn_reflns_limit_l_min -11
_diffrn_reflns_number 67649
_diffrn_reflns_point_group_measured_fraction_full 0.999
_diffrn_reflns_point_group_measured_fraction_max 0.999
_diffrn_reflns_theta_full 25.242
_diffrn_reflns_theta_max 26.731
_diffrn_reflns_theta_min 2.976
_diffrn_source 'Enhance (Mo) X-ray Source'
_diffrn_standards_number 0
_exptl_absorpt_coefficient_mu 7.241
_exptl_absorpt_correction_T_max 1.00000
_exptl_absorpt_correction_T_min 0.46656
_exptl_absorpt_correction_type multi-scan
_exptl_absorpt_process_details
;
CrysAlisPro, Agilent Technologies,
Version 1.171.35.19 (release 27-10-2011 CrysAlis171 .NET)
(compiled Oct 27 2011,15:02:11)
Empirical absorption correction using spherical harmonics,
 implemented in SCALE3 ABSPACK scaling algorithm.
;
_exptl_crystal_colour 'clear dark orange'
_exptl_crystal_colour_lustre clear
_exptl_crystal_colour_modifier dark
_exptl_crystal_colour_primary orange
_exptl_crystal_density_diffrn 2.071
_exptl_crystal_description block
_exptl_crystal_F_000 1024
_exptl_crystal_size_max 0.1
_exptl_crystal_size_mid 0.05
_exptl_crystal_size_min 0.05
_refine_diff_density_max 0.816
_refine_diff_density_min -0.560
_refine_diff_density_rms 0.075
_refine_ls_extinction_method none
_refine_ls_goodness_of_fit_ref 1.107
_refine_ls_hydrogen_treatment mixed
_refine_ls_matrix_type full
_refine_ls_number_parameters 227
_refine_ls_number_reflns 3650
_refine_ls_number_restraints 0
_refine_ls_restrained_S_all 1.107
_refine_ls_R_factor_all 0.0159
_refine_ls_R_factor_gt 0.0139
_refine_ls_shift/su_max 0.002
_refine_ls_shift/su_mean 0.000
_refine_ls_structure_factor_coef Fsqd
_refine_ls_weighting_details
;
 w=1/[\s^2^(Fo^2^)+(0.0151P)^2^+2.0229P]
 where P=(Fo^2^+2Fc^2^)/3
;
_refine_ls_weighting_scheme calc
_refine_ls_wR_factor_gt 0.0341
_refine_ls_wR_factor_ref 0.0350
_reflns_Friedel_coverage 0.000
_reflns_number_gt 3417
_reflns_number_total 3650
_reflns_threshold_expression 'I > 2\s(I)'
_cod_data_source_file ic500917s_si_002.cif
_cod_data_source_block 8aCl
_cod_depositor_comments 'Adding full bibliography for 4341223--4341230.cif.'
_cod_database_code 4341227
_shelxl_version_number 2013-2
_shelx_space_group_comment
;
The symmetry employed for this shelxl refinement is uniquely defined
by the following loop, which should always be used as a source of
symmetry information in preference to the above space-group names.
They are only intended as comments.
;
_olex2_refinement_description
;
1. Fixed Uiso
 At 1.2 times of:
  All C(H) groups, All C(H,H) groups
 At 1.5 times of:
  All C(H,H,H) groups
2.a Secondary CH2 refined with riding coordinates:
 C12(H12A,H12B), C14(H14A,H14B)
2.b Aromatic/amide H refined with riding coordinates:
 C11(H11), C10(H10), C8(H8), C6(H6), C7(H7), C5(H5)
2.c Idealised Me refined as rotating group:
 C15(H15A,H15B,H15C)
;

loop_
_space_group_symop_operation_xyz
'x, y, z'
'-x, y+1/2, -z+1/2'
'-x, -y, -z'
'x, -y-1/2, z-1/2'

loop_
_atom_site_label
_atom_site_type_symbol
_atom_site_fract_x
_atom_site_fract_y
_atom_site_fract_z
_atom_site_U_iso_or_equiv
_atom_site_adp_type
_atom_site_occupancy
_atom_site_site_symmetry_order
_atom_site_calc_flag
_atom_site_refinement_flags_posn
Re1 Re 0.22384(2) 0.56269(2) 0.80716(2) 0.01957(4) Uani 1 1 d .
C9 C 0.23012(11) 0.3574(2) 0.7955(2) 0.0181(4) Uani 1 1 d .
O1 O 0.33473(12) 0.6216(2) 0.5653(3) 0.0498(6) Uani 1 1 d .
Cl1 Cl 0.11435(3) 0.55331(5) 0.64061(6) 0.02194(11) Uani 1 1 d .
N3 N 0.26985(10) 0.26406(19) 0.7287(2) 0.0195(4) Uani 1 1 d .
C2 C 0.20762(14) 0.7499(2) 0.8288(3) 0.0272(5) Uani 1 1 d .
N2 N 0.18374(10) 0.29022(17) 0.8843(2) 0.0176(4) Uani 1 1 d .
C11 C 0.24950(13) 0.1413(2) 0.7770(3) 0.0215(5) Uani 1 1 d .
H11 H 0.2703 0.0612 0.7468 0.026 Uiso 1 1 calc R
C10 C 0.19516(12) 0.1566(2) 0.8742(2) 0.0198(4) Uani 1 1 d .
H10 H 0.1698 0.0903 0.9255 0.024 Uiso 1 1 calc R
C8 C 0.10387(14) 0.5616(2) 1.0610(3) 0.0244(5) Uani 1 1 d .
H8 H 0.1094 0.6532 1.0589 0.029 Uiso 1 1 calc R
N1 N 0.14507(10) 0.48847(19) 0.9706(2) 0.0198(4) Uani 1 1 d .
C4 C 0.13605(12) 0.3591(2) 0.9767(2) 0.0186(4) Uani 1 1 d .
C1 C 0.29242(14) 0.6012(3) 0.6557(3) 0.0293(5) Uani 1 1 d .
O2 O 0.20160(13) 0.85954(18) 0.8345(2) 0.0424(5) Uani 1 1 d .
C6 C 0.04450(14) 0.3752(3) 1.1587(3) 0.0293(5) Uani 1 1 d .
H6 H 0.0096 0.3371 1.2226 0.035 Uiso 1 1 calc R
C7 C 0.05399(14) 0.5076(3) 1.1565(3) 0.0305(6) Uani 1 1 d .
H7 H 0.0264 0.5614 1.2202 0.037 Uiso 1 1 calc R
C12 C 0.33214(13) 0.2889(2) 0.6349(2) 0.0230(5) Uani 1 1 d .
H12A H 0.3203 0.3603 0.5663 0.028 Uiso 1 1 calc R
H12B H 0.3429 0.2105 0.5762 0.028 Uiso 1 1 calc R
C13 C 0.39865(13) 0.3253(2) 0.7242(3) 0.0259(5) Uani 1 1 d .
C5 C 0.08618(13) 0.2977(2) 1.0670(3) 0.0237(5) Uani 1 1 d .
H5 H 0.0807 0.2061 1.0661 0.028 Uiso 1 1 calc R
C3 C 0.30096(15) 0.5705(2) 0.9503(3) 0.0304(6) Uani 1 1 d .
O3 O 0.34502(13) 0.5768(2) 1.0361(3) 0.0518(6) Uani 1 1 d .
O4 O 0.40038(10) 0.3295(2) 0.8552(2) 0.0385(5) Uani 1 1 d .
O5 O 0.45390(10) 0.3515(2) 0.6364(2) 0.0420(5) Uani 1 1 d .
C14 C 0.52269(17) 0.3877(4) 0.7073(4) 0.0547(9) Uani 1 1 d .
H14A H 0.5641 0.3679 0.6413 0.066 Uiso 1 1 calc R
H14B H 0.5291 0.3369 0.7985 0.066 Uiso 1 1 calc R
C15 C 0.5221(3) 0.5281(4) 0.7420(6) 0.0819(16) Uani 1 1 d .
H15A H 0.5100 0.5776 0.6535 0.123 Uiso 1 1 calc GR
H15B H 0.5704 0.5543 0.7778 0.123 Uiso 1 1 calc GR
H15C H 0.4855 0.5454 0.8178 0.123 Uiso 1 1 calc GR

loop_
_atom_site_aniso_label
_atom_site_aniso_U_11
_atom_site_aniso_U_22
_atom_site_aniso_U_33
_atom_site_aniso_U_23
_atom_site_aniso_U_13
_atom_site_aniso_U_12
Re1 0.02149(6) 0.01327(5) 0.02395(6) 0.00136(3) 0.00226(4) -0.00119(3)
C9 0.0154(10) 0.0205(11) 0.0185(10) 0.0008(8) 0.0008(8) 0.0001(8)
O1 0.0464(13) 0.0415(12) 0.0616(14) 0.0161(11) 0.0274(11) -0.0002(10)
Cl1 0.0211(3) 0.0231(3) 0.0216(3) -0.0037(2) 0.0031(2) 0.0026(2)
N3 0.0189(10) 0.0183(9) 0.0213(9) -0.0004(7) 0.0031(7) -0.0007(7)
C2 0.0325(14) 0.0225(14) 0.0266(12) 0.0018(10) -0.0018(10) -0.0011(10)
N2 0.0172(9) 0.0160(9) 0.0197(9) 0.0012(7) 0.0037(7) -0.0012(7)
C11 0.0246(12) 0.0147(11) 0.0253(11) -0.0009(9) -0.0013(9) 0.0007(9)
C10 0.0226(11) 0.0131(10) 0.0238(11) 0.0006(8) -0.0006(9) -0.0020(8)
C8 0.0267(13) 0.0230(12) 0.0235(12) -0.0034(9) 0.0002(10) 0.0052(9)
N1 0.0210(10) 0.0189(10) 0.0196(9) -0.0011(7) 0.0010(7) 0.0015(8)
C4 0.0162(10) 0.0207(11) 0.0187(10) -0.0002(8) 0.0002(8) 0.0021(9)
C1 0.0273(13) 0.0218(12) 0.0389(14) 0.0067(11) 0.0047(11) 0.0006(10)
O2 0.0645(14) 0.0167(10) 0.0461(12) -0.0012(8) 0.0015(10) 0.0041(9)
C6 0.0222(12) 0.0391(15) 0.0266(12) 0.0065(11) 0.0076(10) 0.0036(11)
C7 0.0295(13) 0.0360(15) 0.0258(12) -0.0043(11) 0.0040(10) 0.0097(11)
C12 0.0227(12) 0.0274(13) 0.0189(10) 0.0009(9) 0.0062(9) 0.0008(10)
C13 0.0209(12) 0.0290(13) 0.0277(13) 0.0027(10) 0.0049(9) 0.0000(10)
C5 0.0204(11) 0.0248(12) 0.0258(12) 0.0032(9) 0.0046(9) 0.0004(10)
C3 0.0303(14) 0.0201(12) 0.0409(15) -0.0004(10) -0.0003(12) -0.0074(10)
O3 0.0524(14) 0.0426(13) 0.0603(15) 0.0018(10) -0.0228(12) -0.0028(10)
O4 0.0295(10) 0.0594(13) 0.0266(10) 0.0057(9) 0.0008(8) -0.0054(9)
O5 0.0262(10) 0.0661(14) 0.0336(10) 0.0005(10) 0.0080(8) -0.0163(10)
C14 0.0266(16) 0.081(3) 0.056(2) 0.0045(19) 0.0009(14) -0.0192(16)
C15 0.075(3) 0.066(3) 0.105(4) 0.033(3) -0.047(3) -0.037(2)

loop_
_atom_type_symbol
_atom_type_description
_atom_type_scat_dispersion_real
_atom_type_scat_dispersion_imag
_atom_type_scat_source
C C 0.0033 0.0016 'International Tables Vol C Tables 4.2.6.8 and 6.1.1.4'
H H 0.0000 0.0000 'International Tables Vol C Tables 4.2.6.8 and 6.1.1.4'
N N 0.0061 0.0033 'International Tables Vol C Tables 4.2.6.8 and 6.1.1.4'
O O 0.0106 0.0060 'International Tables Vol C Tables 4.2.6.8 and 6.1.1.4'
Cl Cl 0.1484 0.1585 'International Tables Vol C Tables 4.2.6.8 and 6.1.1.4'
Re Re -1.0185 7.2310 'International Tables Vol C Tables 4.2.6.8 and 6.1.1.4'

loop_
_geom_angle_atom_site_label_1
_geom_angle_atom_site_label_2
_geom_angle_atom_site_label_3
_geom_angle
C9 Re1 Cl1 88.55(6)
C9 Re1 N1 74.00(8)
C2 Re1 C9 173.68(10)
C2 Re1 Cl1 88.73(7)
C2 Re1 N1 99.99(9)
N1 Re1 Cl1 82.77(5)
C1 Re1 C9 97.78(10)
C1 Re1 Cl1 95.46(8)
C1 Re1 C2 88.17(11)
C1 Re1 N1 171.59(9)
C1 Re1 C3 89.99(12)
C3 Re1 C9 92.04(9)
C3 Re1 Cl1 174.39(8)
C3 Re1 C2 90.11(10)
C3 Re1 N1 92.03(10)
N3 C9 Re1 139.61(16)
N3 C9 N2 104.0(2)
N2 C9 Re1 116.30(15)
C9 N3 C11 111.12(19)
C9 N3 C12 124.4(2)
C11 N3 C12 124.0(2)
O2 C2 Re1 175.6(3)
C9 N2 C10 111.62(18)
C9 N2 C4 119.18(19)
C10 N2 C4 129.07(19)
C10 C11 N3 107.5(2)
C11 C10 N2 105.74(19)
N1 C8 C7 122.1(2)
C8 N1 Re1 125.77(16)
C4 N1 Re1 116.83(14)
C4 N1 C8 117.4(2)
N1 C4 N2 113.49(19)
N1 C4 C5 124.0(2)
C5 C4 N2 122.5(2)
O1 C1 Re1 178.3(2)
C7 C6 C5 119.5(2)
C6 C7 C8 119.6(2)
N3 C12 C13 111.04(19)
O4 C13 C12 124.6(2)
O4 C13 O5 125.4(2)
O5 C13 C12 109.9(2)
C4 C5 C6 117.4(2)
O3 C3 Re1 178.3(3)
C13 O5 C14 116.3(2)
O5 C14 C15 109.7(3)

loop_
_geom_bond_atom_site_label_1
_geom_bond_atom_site_label_2
_geom_bond_distance
Re1 C9 2.121(2)
Re1 Cl1 2.5167(9)
Re1 C2 1.962(3)
Re1 N1 2.212(2)
Re1 C1 1.910(3)
Re1 C3 1.925(3)
C9 N3 1.352(3)
C9 N2 1.363(3)
O1 C1 1.152(3)
N3 C11 1.391(3)
N3 C12 1.450(3)
C2 O2 1.137(3)
N2 C10 1.396(3)
N2 C4 1.407(3)
C11 C10 1.343(3)
C8 N1 1.349(3)
C8 C7 1.381(4)
N1 C4 1.345(3)
C4 C5 1.383(3)
C6 C7 1.376(4)
C6 C5 1.386(3)
C12 C13 1.512(3)
C13 O4 1.197(3)
C13 O5 1.319(3)
C3 O3 1.126(3)
O5 C14 1.464(4)
C14 C15 1.482(6)
